data_7155235
loop_
_publ_author_name
'Yang, Bing'
'Ji, Xiaozhou'
'Xue, Yunsheng'
'Zhang, Haowei'
'Shen, Minxing'
'Jiang, Bo'
'Li, Guigen'

_publ_section_title
;
 Asymmetric aza-Morita-Baylis-Hillman reactions of chiral N-phosphonyl
 imines with acrylates via GAP chemistry/technology.
;
_journal_issue 25
_journal_name_full 'Organic &amp; biomolecular chemistry'
_journal_page_first 6024
_journal_page_last 6035
_journal_paper_doi 10.1039/c6ob00847j
_journal_volume 14
_journal_year 2016
_chemical_formula_sum 'C33 H49 N3 O3 P'
_chemical_formula_weight 566.72
_chemical_name_systematic
; 
 ? 
;
_space_group_IT_number 4
_symmetry_cell_setting monoclinic
_symmetry_space_group_name_Hall 'P 2yb'
_symmetry_space_group_name_H-M 'P 1 21 1'
_atom_sites_solution_hydrogens geom
_atom_sites_solution_primary direct
_atom_sites_solution_secondary difmap
_audit_creation_method SHELXL-97
_audit_update_record
;
2016-03-03 deposited with the CCDC.
2016-05-18 downloaded from the CCDC.
;
_cell_angle_alpha 90.00
_cell_angle_beta 109.535(9)
_cell_angle_gamma 90.00
_cell_formula_units_Z 4
_cell_length_a 13.9411(12)
_cell_length_b 17.7260(10)
_cell_length_c 14.8278(10)
_cell_measurement_reflns_used 2124
_cell_measurement_temperature 293(2)
_cell_measurement_theta_max 70.1110
_cell_measurement_theta_min 4.2100
_cell_volume 3453.3(5)
_computing_cell_refinement 'Bruker FRAMBO'
_computing_data_collection 'Bruker FRAMBO'
_computing_data_reduction 'Bruker SAINT'
_computing_molecular_graphics 'Bruker SHELXTL'
_computing_publication_material 'Bruker SHELXTL'
_computing_structure_refinement 'SHELXL-97 (Sheldrick, 1997)'
_computing_structure_solution 'SHELXS-97 (Sheldrick, 1990)'
_diffrn_ambient_temperature 293(2)
_diffrn_measured_fraction_theta_full 0.998
_diffrn_measured_fraction_theta_max 0.998
_diffrn_measurement_device_type 'CCD area detector'
_diffrn_measurement_method 'phi and omega scans'
_diffrn_radiation_monochromator graphite
_diffrn_radiation_source 'fine-focus sealed tube'
_diffrn_radiation_type CuK\a
_diffrn_radiation_wavelength 1.54178
_diffrn_reflns_av_R_equivalents 0.0457
_diffrn_reflns_av_sigmaI/netI 0.0625
_diffrn_reflns_limit_h_max 16
_diffrn_reflns_limit_h_min -16
_diffrn_reflns_limit_k_max 7
_diffrn_reflns_limit_k_min -21
_diffrn_reflns_limit_l_max 17
_diffrn_reflns_limit_l_min -17
_diffrn_reflns_number 12443
_diffrn_reflns_theta_full 66.20
_diffrn_reflns_theta_max 66.20
_diffrn_reflns_theta_min 3.16
_exptl_absorpt_coefficient_mu 0.963
_exptl_absorpt_correction_T_max 0.7811
_exptl_absorpt_correction_T_min 0.6994
_exptl_absorpt_correction_type multi-scan
_exptl_absorpt_process_details sadabs
_exptl_crystal_density_diffrn 1.090
_exptl_crystal_density_method 'not measured'
_exptl_crystal_F_000 1228
_exptl_crystal_size_max 0.40
_exptl_crystal_size_mid 0.35
_exptl_crystal_size_min 0.27
_refine_diff_density_max 0.618
_refine_diff_density_min -0.419
_refine_diff_density_rms 0.073
_refine_ls_abs_structure_details 'Flack H D (1983), Acta Cryst. A39, 876-881'
_refine_ls_abs_structure_Flack -0.05(4)
_refine_ls_extinction_method none
_refine_ls_goodness_of_fit_ref 1.038
_refine_ls_hydrogen_treatment mixed
_refine_ls_matrix_type full
_refine_ls_number_parameters 790
_refine_ls_number_reflns 7236
_refine_ls_number_restraints 1
_refine_ls_restrained_S_all 1.038
_refine_ls_R_factor_all 0.1071
_refine_ls_R_factor_gt 0.0858
_refine_ls_shift/su_max 0.001
_refine_ls_shift/su_mean 0.000
_refine_ls_structure_factor_coef Fsqd
_refine_ls_weighting_details 'calc w=1/[\s^2^(Fo^2^)+(0.1519P)^2^+1.9234P] where P=(Fo^2^+2Fc^2^)/3'
_refine_ls_weighting_scheme calc
_refine_ls_wR_factor_gt 0.2281
_refine_ls_wR_factor_ref 0.2522
_reflns_number_gt 5609
_reflns_number_total 7236
_reflns_threshold_expression >2sigma(I)
_cod_data_source_file c6ob00847j2.cif
_cod_data_source_block 150315d
_cod_depositor_comments
;
The following automatic conversions were performed:

'_symmetry_cell_setting' value 'Monoclinic' changed to 'monoclinic'
according to
/usr/data/users/saulius/crontab/automatic-downloads/current/RSC/lib/dictionaries/cif_core.dic
dictionary named 'cif_core.dic' version 2.4.2 from 2011-04-26.

Automatic conversion script
Id: cif_fix_values 4268 2015-11-12 08:31:59Z antanas 
;
_cod_original_cell_volume 3453.3(4)
_cod_original_sg_symbol_H-M P2(1)
_cod_database_code 7155235

loop_
_symmetry_equiv_pos_as_xyz
'x, y, z'
'-x, y+1/2, -z'

loop_
_atom_site_label
_atom_site_type_symbol
_atom_site_fract_x
_atom_site_fract_y
_atom_site_fract_z
_atom_site_U_iso_or_equiv
_atom_site_adp_type
_atom_site_occupancy
_atom_site_symmetry_multiplicity
_atom_site_calc_flag
_atom_site_refinement_flags
_atom_site_disorder_assembly
_atom_site_disorder_group
P1 P 0.63076(12) 0.61548(9) -0.04400(11) 0.0352(4) Uani 1 1 d . . .
P2 P 0.61350(16) 0.69436(11) 0.65079(12) 0.0477(5) Uani 1 1 d . . .
N1 N 0.5337(5) 0.6044(4) -0.0024(5) 0.0523(15) Uani 1 1 d . . .
N2 N 0.7188(5) 0.5903(3) 0.0571(4) 0.0495(15) Uani 1 1 d . . .
N3 N 0.6375(4) 0.7046(3) -0.0693(4) 0.0424(13) Uani 1 1 d . . .
H3 H 0.6541 0.7163 -0.1184 0.051 Uiso 1 1 calc R . .
N4 N 0.5053(5) 0.6970(4) 0.5575(4) 0.0501(15) Uani 1 1 d . . .
N5 N 0.6857(5) 0.7219(4) 0.5884(4) 0.0529(16) Uani 1 1 d . . .
N6 N 0.6389(5) 0.6064(4) 0.6882(4) 0.0495(15) Uani 1 1 d . . .
H6 H 0.6609 0.5968 0.7485 0.059 Uiso 1 1 calc R . .
O1 O 0.6297(4) 0.5709(3) -0.1288(3) 0.0450(11) Uani 1 1 d . . .
O2 O 0.3727(4) 0.8562(3) -0.0231(4) 0.0544(13) Uani 1 1 d . . .
O3 O 0.5107(4) 0.8260(4) 0.1013(4) 0.0611(15) Uani 1 1 d . . .
O4 O 0.6178(5) 0.7412(3) 0.7353(3) 0.0550(14) Uani 1 1 d . . .
O5 O 0.3917(5) 0.4418(3) 0.4766(4) 0.0664(17) Uani 1 1 d . . .
O6 O 0.5158(5) 0.4941(5) 0.4342(4) 0.0737(19) Uani 1 1 d . . .
C1 C 0.6743(9) 0.5793(5) 0.1329(6) 0.067(2) Uani 1 1 d . . .
H1 H 0.6710 0.6284 0.1623 0.080 Uiso 1 1 calc R . .
C2 C 0.5662(8) 0.5529(5) 0.0804(7) 0.064(2) Uani 1 1 d . . .
H2 H 0.5693 0.5016 0.0568 0.077 Uiso 1 1 calc R . .
C3 C 0.5011(10) 0.5513(7) 0.1453(8) 0.086(3) Uani 1 1 d . . .
H3A H 0.4337 0.5318 0.1110 0.104 Uiso 1 1 calc R . .
H3B H 0.4943 0.6016 0.1681 0.104 Uiso 1 1 calc R . .
C4 C 0.5566(13) 0.4996(8) 0.2290(9) 0.107(5) Uani 1 1 d . . .
H4A H 0.5220 0.5024 0.2758 0.129 Uiso 1 1 calc R . .
H4B H 0.5503 0.4481 0.2056 0.129 Uiso 1 1 calc R . .
C5 C 0.6686(14) 0.5159(9) 0.2797(8) 0.112(5) Uani 1 1 d . . .
H5A H 0.6974 0.4755 0.3247 0.135 Uiso 1 1 calc R . .
H5B H 0.6746 0.5622 0.3160 0.135 Uiso 1 1 calc R . .
C6 C 0.7313(11) 0.5239(7) 0.2124(8) 0.092(4) Uani 1 1 d . . .
H6A H 0.7987 0.5430 0.2473 0.111 Uiso 1 1 calc R . .
H6B H 0.7382 0.4753 0.1852 0.111 Uiso 1 1 calc R . .
C7 C 0.4322(7) 0.5955(5) -0.0756(9) 0.069(3) Uani 1 1 d . . .
H7 H 0.4347 0.6225 -0.1325 0.083 Uiso 1 1 calc R . .
C8 C 0.4082(8) 0.5125(6) -0.1061(9) 0.081(3) Uani 1 1 d . . .
H8A H 0.4613 0.4923 -0.1266 0.122 Uiso 1 1 calc R . .
H8B H 0.3445 0.5098 -0.1578 0.122 Uiso 1 1 calc R . .
H8C H 0.4036 0.4837 -0.0528 0.122 Uiso 1 1 calc R . .
C9 C 0.3504(9) 0.6328(7) -0.0466(12) 0.102(4) Uani 1 1 d . . .
H9A H 0.3430 0.6068 0.0076 0.152 Uiso 1 1 calc R . .
H9B H 0.2872 0.6309 -0.0989 0.152 Uiso 1 1 calc R . .
H9C H 0.3686 0.6844 -0.0298 0.152 Uiso 1 1 calc R . .
C10 C 0.8281(7) 0.6052(5) 0.0814(7) 0.069(3) Uani 1 1 d . . .
H10 H 0.8649 0.5644 0.1234 0.083 Uiso 1 1 calc R . .
C11 C 0.8586(7) 0.6032(6) -0.0114(9) 0.080(3) Uani 1 1 d . . .
H11A H 0.8284 0.5599 -0.0491 0.120 Uiso 1 1 calc R . .
H11B H 0.9314 0.6003 0.0062 0.120 Uiso 1 1 calc R . .
H11C H 0.8348 0.6482 -0.0481 0.120 Uiso 1 1 calc R . .
C12 C 0.8585(8) 0.6798(6) 0.1368(10) 0.101(5) Uani 1 1 d . . .
H12A H 0.8265 0.7211 0.0961 0.152 Uiso 1 1 calc R . .
H12B H 0.9311 0.6857 0.1570 0.152 Uiso 1 1 calc R . .
H12C H 0.8370 0.6790 0.1919 0.152 Uiso 1 1 calc R . .
C13 C 0.4656(6) 0.8278(4) 0.0153(5) 0.0462(17) Uani 1 1 d . . .
C14 C 0.5091(5) 0.7961(4) -0.0549(5) 0.0398(15) Uani 1 1 d . . .
C15 C 0.6166(5) 0.7651(4) -0.0122(5) 0.0388(15) Uani 1 1 d . . .
H15 H 0.6237 0.7443 0.0509 0.047 Uiso 1 1 calc R . .
C16 C 0.6932(5) 0.8299(4) 0.0024(5) 0.0425(15) Uani 1 1 d . . .
C17 C 0.7456(6) 0.8568(4) 0.0945(6) 0.0479(17) Uani 1 1 d . . .
H17 H 0.7324 0.8354 0.1464 0.057 Uiso 1 1 calc R . .
C18 C 0.8167(6) 0.9143(5) 0.1105(7) 0.058(2) Uani 1 1 d . . .
H18 H 0.8518 0.9299 0.1727 0.069 Uiso 1 1 calc R . .
C19 C 0.8356(6) 0.9486(5) 0.0341(7) 0.059(2) Uani 1 1 d . . .
C20 C 0.7818(7) 0.9218(5) -0.0596(7) 0.060(2) Uani 1 1 d . . .
H20 H 0.7945 0.9436 -0.1116 0.072 Uiso 1 1 calc R . .
C21 C 0.7106(6) 0.8638(4) -0.0757(6) 0.0487(17) Uani 1 1 d . . .
H21 H 0.6751 0.8479 -0.1376 0.058 Uiso 1 1 calc R . .
C22 C 0.9116(8) 1.0116(6) 0.0494(9) 0.080(3) Uani 1 1 d . . .
H22A H 0.8855 1.0560 0.0705 0.120 Uiso 1 1 calc R . .
H22B H 0.9232 1.0222 -0.0096 0.120 Uiso 1 1 calc R . .
H22C H 0.9744 0.9970 0.0971 0.120 Uiso 1 1 calc R . .
C23 C 0.4537(6) 0.7945(5) -0.1482(5) 0.0511(18) Uani 1 1 d . . .
H23A H 0.3877 0.8134 -0.1690 0.061 Uiso 1 1 calc R . .
H23B H 0.4813 0.7745 -0.1921 0.061 Uiso 1 1 calc R . .
C24 C 0.3211(7) 0.8857(6) 0.0397(6) 0.060(2) Uani 1 1 d . . .
H24A H 0.3150 0.9401 0.0335 0.072 Uiso 1 1 calc R . .
H24B H 0.3595 0.8735 0.1057 0.072 Uiso 1 1 calc R . .
C25 C 0.2172(6) 0.8500(5) 0.0110(5) 0.0478(17) Uani 1 1 d . . .
C26 C 0.2020(7) 0.7793(5) 0.0390(6) 0.061(2) Uani 1 1 d . . .
H26 H 0.2582 0.7515 0.0753 0.073 Uiso 1 1 calc R . .
C27 C 0.1083(8) 0.7475(6) 0.0163(7) 0.071(3) Uani 1 1 d . . .
H27 H 0.1013 0.6990 0.0371 0.085 Uiso 1 1 calc R . .
C28 C 0.0256(8) 0.7862(7) -0.0364(7) 0.073(3) Uani 1 1 d . . .
H28 H -0.0387 0.7645 -0.0528 0.088 Uiso 1 1 calc R . .
C29 C 0.0371(8) 0.8583(7) -0.0658(7) 0.070(3) Uani 1 1 d . . .
H29 H -0.0200 0.8856 -0.1013 0.084 Uiso 1 1 calc R . .
C30 C 0.1325(7) 0.8903(5) -0.0431(6) 0.057(2) Uani 1 1 d . . .
H30 H 0.1398 0.9387 -0.0641 0.069 Uiso 1 1 calc R . .
C31 C 0.6302(6) 0.7208(5) 0.4859(5) 0.0515(18) Uani 1 1 d . . .
H31 H 0.6307 0.6692 0.4625 0.062 Uiso 1 1 calc R . .
C32 C 0.5218(7) 0.7407(5) 0.4788(5) 0.0529(19) Uani 1 1 d . . .
H32 H 0.5195 0.7946 0.4931 0.064 Uiso 1 1 calc R . .
C33 C 0.4497(7) 0.7267(6) 0.3773(6) 0.064(2) Uani 1 1 d . . .
H33A H 0.3807 0.7400 0.3726 0.077 Uiso 1 1 calc R . .
H33B H 0.4508 0.6737 0.3612 0.077 Uiso 1 1 calc R . .
C34 C 0.4847(8) 0.7753(6) 0.3080(6) 0.069(3) Uani 1 1 d . . .
H34A H 0.4435 0.7630 0.2428 0.083 Uiso 1 1 calc R . .
H34B H 0.4733 0.8281 0.3187 0.083 Uiso 1 1 calc R . .
C35 C 0.5973(8) 0.7640(6) 0.3197(6) 0.066(2) Uani 1 1 d . . .
H35A H 0.6066 0.7138 0.2980 0.079 Uiso 1 1 calc R . .
H35B H 0.6166 0.8001 0.2796 0.079 Uiso 1 1 calc R . .
C36 C 0.6670(7) 0.7739(6) 0.4232(5) 0.059(2) Uani 1 1 d . . .
H36A H 0.7367 0.7619 0.4289 0.071 Uiso 1 1 calc R . .
H36B H 0.6647 0.8257 0.4434 0.071 Uiso 1 1 calc R . .
C37 C 0.4107(6) 0.7060(5) 0.5799(6) 0.0541(19) Uani 1 1 d . . .
H37 H 0.4248 0.6852 0.6443 0.065 Uiso 1 1 calc R . .
C38 C 0.3836(7) 0.7892(6) 0.5859(7) 0.066(2) Uani 1 1 d . . .
H38A H 0.4362 0.8131 0.6371 0.098 Uiso 1 1 calc R . .
H38B H 0.3201 0.7927 0.5977 0.098 Uiso 1 1 calc R . .
H38C H 0.3776 0.8139 0.5266 0.098 Uiso 1 1 calc R . .
C39 C 0.3232(8) 0.6608(6) 0.5150(8) 0.074(3) Uani 1 1 d . . .
H39A H 0.3078 0.6778 0.4502 0.110 Uiso 1 1 calc R . .
H39B H 0.2645 0.6674 0.5343 0.110 Uiso 1 1 calc R . .
H39C H 0.3414 0.6083 0.5191 0.110 Uiso 1 1 calc R . .
C40 C 0.7981(7) 0.7179(6) 0.6232(6) 0.065(2) Uani 1 1 d . . .
H40 H 0.8216 0.7596 0.5925 0.077 Uiso 1 1 calc R . .
C41 C 0.8391(8) 0.6457(7) 0.5934(8) 0.079(3) Uani 1 1 d . . .
H41A H 0.8201 0.6032 0.6238 0.118 Uiso 1 1 calc R . .
H41B H 0.9119 0.6485 0.6124 0.118 Uiso 1 1 calc R . .
H41C H 0.8110 0.6400 0.5252 0.118 Uiso 1 1 calc R . .
C42 C 0.8431(8) 0.7315(7) 0.7304(7) 0.081(3) Uani 1 1 d . . .
H42A H 0.8273 0.7818 0.7447 0.121 Uiso 1 1 calc R . .
H42B H 0.9156 0.7252 0.7508 0.121 Uiso 1 1 calc R . .
H42C H 0.8147 0.6960 0.7634 0.121 Uiso 1 1 calc R . .
C43 C 0.4778(7) 0.4812(5) 0.4950(6) 0.058(2) Uani 1 1 d . . .
C44 C 0.5240(7) 0.5058(5) 0.5954(5) 0.056(2) Uani 1 1 d . . .
C45 C 0.6242(7) 0.5451(5) 0.6190(5) 0.0527(19) Uani 1 1 d . . .
H45 H 0.6275 0.5671 0.5595 0.063 Uiso 1 1 calc R . .
C46 C 0.7102(7) 0.4853(5) 0.6526(5) 0.054(2) Uani 1 1 d . . .
C47 C 0.7423(7) 0.4481(6) 0.5874(6) 0.065(2) Uani 1 1 d . . .
H47 H 0.7156 0.4614 0.5232 0.078 Uiso 1 1 calc R . .
C48 C 0.8145(8) 0.3904(6) 0.6149(6) 0.069(2) Uani 1 1 d . . .
H48 H 0.8323 0.3642 0.5685 0.083 Uiso 1 1 calc R . .
C49 C 0.8597(7) 0.3717(5) 0.7098(6) 0.059(2) Uani 1 1 d . . .
C50 C 0.8268(7) 0.4110(5) 0.7761(6) 0.061(2) Uani 1 1 d . . .
H50 H 0.8553 0.3993 0.8408 0.073 Uiso 1 1 calc R . .
C51 C 0.7536(7) 0.4664(5) 0.7483(6) 0.057(2) Uani 1 1 d . . .
H51 H 0.7331 0.4912 0.7941 0.069 Uiso 1 1 calc R . .
C52 C 0.9408(8) 0.3121(6) 0.7411(7) 0.074(3) Uani 1 1 d . . .
H52A H 0.9770 0.3172 0.8084 0.111 Uiso 1 1 calc R . .
H52B H 0.9874 0.3178 0.7063 0.111 Uiso 1 1 calc R . .
H52C H 0.9099 0.2630 0.7286 0.111 Uiso 1 1 calc R . .
C53 C 0.4740(8) 0.4958(5) 0.6577(6) 0.067(2) Uani 1 1 d . . .
H53A H 0.4101 0.4733 0.6377 0.080 Uiso 1 1 calc R . .
H53B H 0.5033 0.5114 0.7209 0.080 Uiso 1 1 calc R . .
C54 C 0.3398(8) 0.4188(5) 0.3761(6) 0.069(3) Uani 1 1 d . . .
H54A H 0.3045 0.3715 0.3747 0.083 Uiso 1 1 calc R . .
H54B H 0.3901 0.4109 0.3449 0.083 Uiso 1 1 calc R . .
C55 C 0.2653(7) 0.4775(5) 0.3225(6) 0.060(2) Uani 1 1 d . . .
C56 C 0.2985(9) 0.5397(7) 0.2845(8) 0.089(4) Uani 1 1 d . . .
H56 H 0.3677 0.5448 0.2944 0.107 Uiso 1 1 calc R . .
C57 C 0.2325(10) 0.5944(7) 0.2325(9) 0.100(4) Uani 1 1 d . . .
H57 H 0.2557 0.6339 0.2040 0.120 Uiso 1 1 calc R . .
C58 C 0.1316(11) 0.5889(10) 0.2241(10) 0.111(5) Uani 1 1 d . . .
H58 H 0.0864 0.6267 0.1931 0.133 Uiso 1 1 calc R . .
C59 C 0.0975(10) 0.5277(11) 0.2613(10) 0.106(4) Uani 1 1 d . . .
H59 H 0.0288 0.5246 0.2545 0.127 Uiso 1 1 calc R . .
C60 C 0.1627(9) 0.4702(9) 0.3090(8) 0.093(4) Uani 1 1 d . . .
H60 H 0.1379 0.4280 0.3312 0.111 Uiso 1 1 calc R . .
C61 C 0.847(2) 0.262(2) 0.257(2) 0.153(11) Uani 0.694(15) 1 d P A 1
H61A H 0.9055 0.2456 0.2425 0.230 Uiso 0.694(15) 1 calc PR A 1
H61B H 0.7904 0.2679 0.1990 0.230 Uiso 0.694(15) 1 calc PR A 1
H61C H 0.8304 0.2259 0.2975 0.230 Uiso 0.694(15) 1 calc PR A 1
C62 C 0.870(3) 0.338(4) 0.309(3) 0.145(11) Uani 0.694(15) 1 d P A 1
H62A H 0.8073 0.3570 0.3146 0.174 Uiso 0.694(15) 1 calc PR A 1
H62B H 0.8914 0.3726 0.2687 0.174 Uiso 0.694(15) 1 calc PR A 1
C63 C 0.951(4) 0.337(5) 0.407(4) 0.162(16) Uani 0.694(15) 1 d P A 1
H63A H 1.0097 0.3101 0.4031 0.194 Uiso 0.694(15) 1 calc PR A 1
H63B H 0.9244 0.3081 0.4498 0.194 Uiso 0.694(15) 1 calc PR A 1
C64 C 0.985(3) 0.413(2) 0.453(3) 0.157(12) Uani 0.694(15) 1 d P A 1
H64A H 1.0031 0.4449 0.4075 0.189 Uiso 0.694(15) 1 calc PR A 1
H64B H 0.9292 0.4372 0.4667 0.189 Uiso 0.694(15) 1 calc PR A 1
C65 C 1.076(3) 0.409(2) 0.545(3) 0.175(13) Uani 0.694(15) 1 d P A 1
H65A H 1.1305 0.3829 0.5310 0.210 Uiso 0.694(15) 1 calc PR A 1
H65B H 1.0568 0.3788 0.5904 0.210 Uiso 0.694(15) 1 calc PR A 1
C66 C 1.118(3) 0.484(3) 0.593(3) 0.210(17) Uani 0.694(15) 1 d P A 1
H66A H 1.1198 0.5199 0.5449 0.316 Uiso 0.694(15) 1 calc PR A 1
H66B H 1.1856 0.4764 0.6368 0.316 Uiso 0.694(15) 1 calc PR A 1
H66C H 1.0751 0.5025 0.6267 0.316 Uiso 0.694(15) 1 calc PR A 1
C61' C 0.896(10) 0.382(6) 0.368(10) 0.15(3) Uani 0.306(15) 1 d P A 2
H61D H 0.8249 0.3900 0.3361 0.231 Uiso 0.306(15) 1 calc PR A 2
H61E H 0.9343 0.4132 0.3386 0.231 Uiso 0.306(15) 1 calc PR A 2
H61F H 0.9138 0.3954 0.4342 0.231 Uiso 0.306(15) 1 calc PR A 2
C62' C 0.922(12) 0.299(8) 0.359(12) 0.16(4) Uani 0.306(15) 1 d P A 2
H62C H 0.8724 0.2782 0.3023 0.195 Uiso 0.306(15) 1 calc PR A 2
H62D H 0.9883 0.2963 0.3509 0.195 Uiso 0.306(15) 1 calc PR A 2
C63' C 0.925(6) 0.251(5) 0.445(5) 0.16(3) Uani 0.306(15) 1 d P A 2
H63C H 0.8791 0.2084 0.4224 0.189 Uiso 0.306(15) 1 calc PR A 2
H63D H 0.8981 0.2808 0.4864 0.189 Uiso 0.306(15) 1 calc PR A 2
C64' C 1.029(6) 0.221(5) 0.505(6) 0.16(3) Uani 0.306(15) 1 d P A 2
H64C H 1.0564 0.1922 0.4633 0.196 Uiso 0.306(15) 1 calc PR A 2
H64D H 1.0741 0.2634 0.5290 0.196 Uiso 0.306(15) 1 calc PR A 2
C65' C 1.032(6) 0.171(5) 0.589(5) 0.16(3) Uani 0.306(15) 1 d P A 2
H65C H 0.9664 0.1744 0.5987 0.188 Uiso 0.306(15) 1 calc PR A 2
H65D H 1.0827 0.1909 0.6464 0.188 Uiso 0.306(15) 1 calc PR A 2
C66' C 1.055(5) 0.088(4) 0.579(5) 0.16(2) Uani 0.306(15) 1 d P A 2
H66D H 1.0959 0.0837 0.5376 0.233 Uiso 0.306(15) 1 calc PR A 2
H66E H 0.9930 0.0607 0.5511 0.233 Uiso 0.306(15) 1 calc PR A 2
H66F H 1.0923 0.0673 0.6403 0.233 Uiso 0.306(15) 1 calc PR A 2

loop_
_atom_site_aniso_label
_atom_site_aniso_U_11
_atom_site_aniso_U_22
_atom_site_aniso_U_33
_atom_site_aniso_U_23
_atom_site_aniso_U_13
_atom_site_aniso_U_12
P1 0.0424(8) 0.0248(8) 0.0406(8) -0.0008(7) 0.0168(6) -0.0017(7)
P2 0.0714(12) 0.0359(9) 0.0365(8) 0.0017(8) 0.0191(8) 0.0030(9)
N1 0.061(4) 0.035(3) 0.071(4) -0.007(3) 0.036(3) -0.003(3)
N2 0.068(4) 0.032(3) 0.045(3) 0.000(3) 0.013(3) 0.000(3)
N3 0.058(4) 0.028(3) 0.047(3) 0.002(3) 0.025(3) -0.001(3)
N4 0.070(4) 0.041(3) 0.041(3) -0.003(3) 0.020(3) 0.000(3)
N5 0.071(4) 0.047(4) 0.040(3) 0.003(3) 0.018(3) 0.000(3)
N6 0.077(4) 0.039(3) 0.034(3) -0.007(3) 0.021(3) 0.006(3)
O1 0.062(3) 0.027(2) 0.046(3) -0.003(2) 0.019(2) 0.000(2)
O2 0.054(3) 0.051(3) 0.061(3) -0.010(3) 0.024(3) 0.007(3)
O3 0.068(4) 0.072(4) 0.048(3) 0.004(3) 0.026(3) 0.021(3)
O4 0.090(4) 0.034(3) 0.042(3) 0.003(2) 0.023(3) 0.000(3)
O5 0.097(5) 0.043(3) 0.048(3) -0.002(3) 0.010(3) 0.002(3)
O6 0.080(4) 0.097(5) 0.042(3) -0.007(3) 0.017(3) 0.017(4)
C1 0.117(8) 0.037(4) 0.053(4) 0.004(4) 0.036(5) 0.005(5)
C2 0.101(7) 0.038(4) 0.073(5) 0.002(4) 0.056(5) 0.000(5)
C3 0.130(10) 0.061(6) 0.096(8) 0.004(6) 0.074(7) -0.002(7)
C4 0.179(15) 0.080(8) 0.096(9) 0.018(7) 0.091(10) 0.000(9)
C5 0.199(16) 0.091(10) 0.062(6) 0.009(6) 0.061(9) 0.025(11)
C6 0.141(11) 0.061(6) 0.075(6) 0.012(5) 0.037(7) 0.017(7)
C7 0.056(5) 0.043(5) 0.109(7) -0.006(5) 0.028(5) -0.006(4)
C8 0.060(6) 0.052(6) 0.128(9) -0.009(6) 0.026(6) -0.014(5)
C9 0.079(7) 0.068(7) 0.170(13) -0.020(8) 0.058(8) -0.005(6)
C10 0.061(5) 0.038(5) 0.084(6) -0.009(4) -0.008(4) 0.015(4)
C11 0.049(4) 0.054(6) 0.140(10) 0.005(6) 0.034(5) 0.005(4)
C12 0.062(6) 0.056(6) 0.142(10) -0.036(7) -0.024(6) 0.009(5)
C13 0.053(4) 0.038(4) 0.053(4) 0.000(3) 0.026(3) -0.002(3)
C14 0.050(4) 0.029(3) 0.044(3) 0.000(3) 0.021(3) -0.003(3)
C15 0.049(4) 0.028(3) 0.044(3) 0.001(3) 0.021(3) 0.000(3)
C16 0.050(4) 0.029(3) 0.053(4) 0.000(3) 0.024(3) 0.001(3)
C17 0.055(4) 0.036(4) 0.058(4) -0.011(3) 0.025(3) -0.001(3)
C18 0.053(4) 0.043(4) 0.074(5) -0.015(4) 0.016(4) 0.003(4)
C19 0.054(5) 0.042(4) 0.086(6) -0.008(4) 0.029(4) -0.009(4)
C20 0.060(5) 0.041(4) 0.087(6) 0.007(4) 0.035(4) 0.000(4)
C21 0.054(4) 0.033(4) 0.060(4) 0.003(3) 0.021(3) 0.000(3)
C22 0.068(6) 0.056(6) 0.121(9) -0.016(6) 0.038(6) -0.021(5)
C23 0.055(4) 0.049(4) 0.049(4) -0.003(4) 0.016(3) 0.007(4)
C24 0.066(5) 0.057(5) 0.063(5) -0.013(4) 0.030(4) 0.003(4)
C25 0.055(4) 0.043(4) 0.051(4) -0.003(3) 0.026(3) 0.001(3)
C26 0.070(6) 0.046(5) 0.066(5) 0.006(4) 0.023(4) 0.007(4)
C27 0.085(7) 0.058(6) 0.075(6) 0.009(5) 0.035(5) -0.016(5)
C28 0.081(7) 0.078(7) 0.068(6) -0.006(5) 0.035(5) -0.015(6)
C29 0.067(6) 0.080(7) 0.067(5) 0.002(5) 0.028(4) 0.012(5)
C30 0.067(5) 0.051(5) 0.064(5) 0.004(4) 0.036(4) 0.008(4)
C31 0.073(5) 0.042(4) 0.042(4) 0.003(3) 0.023(3) 0.007(4)
C32 0.079(5) 0.039(4) 0.041(4) 0.003(3) 0.021(4) 0.005(4)
C33 0.083(6) 0.057(5) 0.048(4) 0.001(4) 0.016(4) -0.001(5)
C34 0.094(7) 0.061(6) 0.044(4) 0.006(4) 0.012(4) -0.013(5)
C35 0.095(7) 0.058(6) 0.047(4) 0.008(4) 0.028(4) -0.001(5)
C36 0.078(6) 0.058(5) 0.046(4) 0.006(4) 0.028(4) -0.003(4)
C37 0.071(5) 0.046(5) 0.050(4) 0.004(4) 0.027(4) 0.004(4)
C38 0.074(6) 0.055(5) 0.076(6) 0.009(5) 0.035(5) 0.015(5)
C39 0.080(6) 0.055(5) 0.088(7) 0.003(5) 0.031(5) -0.002(5)
C40 0.071(6) 0.058(5) 0.062(5) 0.013(4) 0.018(4) -0.001(5)
C41 0.072(6) 0.075(7) 0.088(7) 0.000(6) 0.024(5) 0.010(5)
C42 0.081(6) 0.085(8) 0.061(5) 0.018(5) 0.002(5) 0.002(6)
C43 0.084(6) 0.043(5) 0.041(4) 0.001(4) 0.013(4) 0.011(5)
C44 0.081(6) 0.042(4) 0.042(4) -0.006(3) 0.017(4) 0.007(4)
C45 0.076(5) 0.045(5) 0.036(3) -0.001(3) 0.018(4) 0.009(4)
C46 0.074(5) 0.044(5) 0.044(4) 0.000(3) 0.022(4) 0.007(4)
C47 0.080(6) 0.063(6) 0.042(4) -0.001(4) 0.010(4) 0.017(5)
C48 0.082(6) 0.065(6) 0.054(5) -0.011(4) 0.016(4) 0.019(5)
C49 0.079(6) 0.044(5) 0.054(4) 0.000(4) 0.022(4) 0.005(4)
C50 0.084(6) 0.047(5) 0.050(4) 0.013(4) 0.022(4) 0.013(4)
C51 0.079(6) 0.050(5) 0.047(4) 0.004(4) 0.027(4) 0.010(4)
C52 0.078(6) 0.061(6) 0.075(6) 0.007(5) 0.015(5) 0.019(5)
C53 0.100(7) 0.048(5) 0.049(4) -0.009(4) 0.022(5) -0.013(5)
C54 0.088(7) 0.049(5) 0.057(5) -0.002(4) 0.007(4) -0.006(5)
C55 0.063(5) 0.057(5) 0.056(4) -0.013(4) 0.013(4) 0.007(4)
C56 0.081(7) 0.070(7) 0.086(7) -0.001(6) -0.012(6) 0.000(6)
C57 0.092(8) 0.071(8) 0.097(8) -0.005(6) -0.019(6) 0.013(6)
C58 0.098(9) 0.108(11) 0.098(9) -0.015(8) -0.005(7) 0.045(9)
C59 0.076(8) 0.130(13) 0.094(9) -0.006(9) 0.005(7) 0.009(8)
C60 0.080(7) 0.113(11) 0.077(7) -0.006(7) 0.014(6) -0.003(7)
C61 0.14(2) 0.16(3) 0.16(2) 0.02(2) 0.043(19) 0.00(2)
C62 0.15(3) 0.15(3) 0.15(3) 0.02(3) 0.06(2) 0.01(3)
C63 0.16(4) 0.17(5) 0.16(4) 0.01(4) 0.06(3) 0.00(4)
C64 0.16(3) 0.17(3) 0.16(3) 0.01(2) 0.07(2) 0.00(2)
C65 0.17(3) 0.18(4) 0.18(3) 0.00(3) 0.07(3) 0.00(3)
C66 0.22(4) 0.21(5) 0.21(4) 0.00(4) 0.09(3) 0.00(4)
C61' 0.16(7) 0.15(8) 0.15(7) 0.00(8) 0.05(6) 0.00(7)
C62' 0.16(9) 0.16(11) 0.16(10) 0.01(9) 0.06(8) 0.00(8)
C63' 0.16(6) 0.16(7) 0.16(6) 0.01(5) 0.06(5) 0.00(5)
C64' 0.16(6) 0.16(7) 0.16(6) 0.00(5) 0.06(5) 0.00(5)
C65' 0.16(6) 0.16(7) 0.15(6) 0.00(5) 0.06(5) 0.01(5)
C66' 0.16(5) 0.16(7) 0.16(5) 0.00(5) 0.06(4) 0.00(5)

loop_
_atom_type_symbol
_atom_type_description
_atom_type_scat_dispersion_real
_atom_type_scat_dispersion_imag
_atom_type_scat_source
C C 0.0181 0.0091 'International Tables Vol C Tables 4.2.6.8 and 6.1.1.4'
H H 0.0000 0.0000 'International Tables Vol C Tables 4.2.6.8 and 6.1.1.4'
N N 0.0311 0.0180 'International Tables Vol C Tables 4.2.6.8 and 6.1.1.4'
O O 0.0492 0.0322 'International Tables Vol C Tables 4.2.6.8 and 6.1.1.4'
P P 0.2955 0.4335 'International Tables Vol C Tables 4.2.6.8 and 6.1.1.4'

loop_
_geom_angle_atom_site_label_1
_geom_angle_atom_site_label_2
_geom_angle_atom_site_label_3
_geom_angle
O1 P1 N3 107.8(3)
O1 P1 N2 114.8(3)
N3 P1 N2 112.8(3)
O1 P1 N1 118.0(3)
N3 P1 N1 108.3(3)
N2 P1 N1 94.6(4)
O4 P2 N5 116.5(3)
O4 P2 N6 107.5(3)
N5 P2 N6 111.3(3)
O4 P2 N4 116.9(3)
N5 P2 N4 94.5(3)
N6 P2 N4 109.7(3)
C2 N1 C7 119.9(7)
C2 N1 P1 108.5(5)
C7 N1 P1 115.8(6)
C10 N2 C1 120.4(7)
C10 N2 P1 124.8(6)
C1 N2 P1 110.8(6)
C15 N3 P1 122.8(5)
C15 N3 H3 118.6
P1 N3 H3 118.6
C37 N4 C32 120.6(6)
C37 N4 P2 116.4(5)
C32 N4 P2 109.3(5)
C31 N5 C40 119.7(6)
C31 N5 P2 111.7(5)
C40 N5 P2 124.3(5)
C45 N6 P2 120.1(5)
C45 N6 H6 119.9
P2 N6 H6 119.9
C13 O2 C24 118.9(6)
C43 O5 C54 116.9(7)
N2 C1 C2 104.4(7)
N2 C1 C6 115.4(9)
C2 C1 C6 111.4(9)
N2 C1 H1 108.4
C2 C1 H1 108.4
C6 C1 H1 108.4
N1 C2 C1 102.2(7)
N1 C2 C3 117.0(8)
C1 C2 C3 112.2(9)
N1 C2 H2 108.3
C1 C2 H2 108.3
C3 C2 H2 108.3
C2 C3 C4 106.1(10)
C2 C3 H3A 110.5
C4 C3 H3A 110.5
C2 C3 H3B 110.5
C4 C3 H3B 110.5
H3A C3 H3B 108.7
C5 C4 C3 116.4(11)
C5 C4 H4A 108.2
C3 C4 H4A 108.2
C5 C4 H4B 108.2
C3 C4 H4B 108.2
H4A C4 H4B 107.3
C4 C5 C6 114.3(10)
C4 C5 H5A 108.7
C6 C5 H5A 108.7
C4 C5 H5B 108.7
C6 C5 H5B 108.7
H5A C5 H5B 107.6
C1 C6 C5 107.2(10)
C1 C6 H6A 110.3
C5 C6 H6A 110.3
C1 C6 H6B 110.3
C5 C6 H6B 110.3
H6A C6 H6B 108.5
N1 C7 C9 112.1(9)
N1 C7 C8 112.2(8)
C9 C7 C8 113.1(9)
N1 C7 H7 106.3
C9 C7 H7 106.3
C8 C7 H7 106.3
C7 C8 H8A 109.5
C7 C8 H8B 109.5
H8A C8 H8B 109.5
C7 C8 H8C 109.5
H8A C8 H8C 109.5
H8B C8 H8C 109.5
C7 C9 H9A 109.5
C7 C9 H9B 109.5
H9A C9 H9B 109.5
C7 C9 H9C 109.5
H9A C9 H9C 109.5
H9B C9 H9C 109.5
N2 C10 C12 111.3(8)
N2 C10 C11 110.1(7)
C12 C10 C11 112.3(10)
N2 C10 H10 107.6
C12 C10 H10 107.6
C11 C10 H10 107.6
C10 C11 H11A 109.5
C10 C11 H11B 109.5
H11A C11 H11B 109.5
C10 C11 H11C 109.5
H11A C11 H11C 109.5
H11B C11 H11C 109.5
C10 C12 H12A 109.5
C10 C12 H12B 109.5
H12A C12 H12B 109.5
C10 C12 H12C 109.5
H12A C12 H12C 109.5
H12B C12 H12C 109.5
O3 C13 O2 123.1(7)
O3 C13 C14 122.5(7)
O2 C13 C14 114.4(6)
C23 C14 C13 120.2(7)
C23 C14 C15 124.7(6)
C13 C14 C15 115.1(6)
N3 C15 C14 112.7(6)
N3 C15 C16 111.7(5)
C14 C15 C16 109.3(6)
N3 C15 H15 107.6
C14 C15 H15 107.6
C16 C15 H15 107.6
C21 C16 C17 118.9(7)
C21 C16 C15 120.7(6)
C17 C16 C15 120.3(6)
C18 C17 C16 121.9(8)
C18 C17 H17 119.1
C16 C17 H17 119.1
C17 C18 C19 120.2(8)
C17 C18 H18 119.9
C19 C18 H18 119.9
C18 C19 C20 118.0(7)
C18 C19 C22 121.3(9)
C20 C19 C22 120.7(9)
C21 C20 C19 121.7(8)
C21 C20 H20 119.1
C19 C20 H20 119.1
C20 C21 C16 119.2(8)
C20 C21 H21 120.4
C16 C21 H21 120.4
C19 C22 H22A 109.5
C19 C22 H22B 109.5
H22A C22 H22B 109.5
C19 C22 H22C 109.5
H22A C22 H22C 109.5
H22B C22 H22C 109.5
C14 C23 H23A 120.0
C14 C23 H23B 120.0
H23A C23 H23B 120.0
O2 C24 C25 107.7(7)
O2 C24 H24A 110.2
C25 C24 H24A 110.2
O2 C24 H24B 110.2
C25 C24 H24B 110.2
H24A C24 H24B 108.5
C26 C25 C30 117.6(8)
C26 C25 C24 122.3(8)
C30 C25 C24 120.1(8)
C27 C26 C25 122.9(9)
C27 C26 H26 118.6
C25 C26 H26 118.6
C28 C27 C26 119.9(10)
C28 C27 H27 120.0
C26 C27 H27 120.0
C27 C28 C29 119.3(10)
C27 C28 H28 120.3
C29 C28 H28 120.3
C28 C29 C30 120.6(10)
C28 C29 H29 119.7
C30 C29 H29 119.7
C29 C30 C25 119.7(9)
C29 C30 H30 120.2
C25 C30 H30 120.2
N5 C31 C32 103.8(6)
N5 C31 C36 117.3(7)
C32 C31 C36 110.1(7)
N5 C31 H31 108.5
C32 C31 H31 108.5
C36 C31 H31 108.5
N4 C32 C31 103.7(6)
N4 C32 C33 117.8(7)
C31 C32 C33 110.0(6)
N4 C32 H32 108.3
C31 C32 H32 108.3
C33 C32 H32 108.3
C32 C33 C34 108.4(7)
C32 C33 H33A 110.0
C34 C33 H33A 110.0
C32 C33 H33B 110.0
C34 C33 H33B 110.0
H33A C33 H33B 108.4
C35 C34 C33 113.1(8)
C35 C34 H34A 109.0
C33 C34 H34A 109.0
C35 C34 H34B 109.0
C33 C34 H34B 109.0
H34A C34 H34B 107.8
C36 C35 C34 112.4(7)
C36 C35 H35A 109.1
C34 C35 H35A 109.1
C36 C35 H35B 109.1
C34 C35 H35B 109.1
H35A C35 H35B 107.9
C31 C36 C35 108.1(7)
C31 C36 H36A 110.1
C35 C36 H36A 110.1
C31 C36 H36B 110.1
C35 C36 H36B 110.1
H36A C36 H36B 108.4
N4 C37 C39 113.2(7)
N4 C37 C38 111.9(7)
C39 C37 C38 112.7(8)
N4 C37 H37 106.1
C39 C37 H37 106.1
C38 C37 H37 106.1
C37 C38 H38A 109.5
C37 C38 H38B 109.5
H38A C38 H38B 109.5
C37 C38 H38C 109.5
H38A C38 H38C 109.5
H38B C38 H38C 109.5
C37 C39 H39A 109.5
C37 C39 H39B 109.5
H39A C39 H39B 109.5
C37 C39 H39C 109.5
H39A C39 H39C 109.5
H39B C39 H39C 109.5
N5 C40 C42 112.1(8)
N5 C40 C41 113.2(8)
C42 C40 C41 111.9(9)
N5 C40 H40 106.4
C42 C40 H40 106.4
C41 C40 H40 106.4
C40 C41 H41A 109.5
C40 C41 H41B 109.5
H41A C41 H41B 109.5
C40 C41 H41C 109.5
H41A C41 H41C 109.5
H41B C41 H41C 109.5
C40 C42 H42A 109.5
C40 C42 H42B 109.5
H42A C42 H42B 109.5
C40 C42 H42C 109.5
H42A C42 H42C 109.5
H42B C42 H42C 109.5
O6 C43 O5 122.3(8)
O6 C43 C44 122.9(9)
O5 C43 C44 114.8(8)
C53 C44 C43 120.2(9)
C53 C44 C45 124.1(7)
C43 C44 C45 115.6(8)
N6 C45 C44 114.3(7)
N6 C45 C46 111.7(6)
C44 C45 C46 108.6(7)
N6 C45 H45 107.3
C44 C45 H45 107.3
C46 C45 H45 107.3
C47 C46 C51 118.4(8)
C47 C46 C45 120.3(7)
C51 C46 C45 121.3(7)
C46 C47 C48 121.5(8)
C46 C47 H47 119.3
C48 C47 H47 119.3
C49 C48 C47 120.9(8)
C49 C48 H48 119.5
C47 C48 H48 119.5
C48 C49 C50 116.9(8)
C48 C49 C52 121.6(8)
C50 C49 C52 121.4(8)
C51 C50 C49 121.9(8)
C51 C50 H50 119.1
C49 C50 H50 119.1
C50 C51 C46 120.4(8)
C50 C51 H51 119.8
C46 C51 H51 119.8
C49 C52 H52A 109.5
C49 C52 H52B 109.5
H52A C52 H52B 109.5
C49 C52 H52C 109.5
H52A C52 H52C 109.5
H52B C52 H52C 109.5
C44 C53 H53A 120.0
C44 C53 H53B 120.0
H53A C53 H53B 120.0
O5 C54 C55 111.2(8)
O5 C54 H54A 109.4
C55 C54 H54A 109.4
O5 C54 H54B 109.4
C55 C54 H54B 109.4
H54A C54 H54B 108.0
C60 C55 C56 119.0(11)
C60 C55 C54 120.9(10)
C56 C55 C54 120.1(9)
C57 C56 C55 122.3(12)
C57 C56 H56 118.9
C55 C56 H56 118.9
C58 C57 C56 118.2(15)
C58 C57 H57 120.9
C56 C57 H57 120.9
C59 C58 C57 120.2(13)
C59 C58 H58 119.9
C57 C58 H58 119.9
C58 C59 C60 121.8(13)
C58 C59 H59 119.1
C60 C59 H59 119.1
C55 C60 C59 118.3(14)
C55 C60 H60 120.8
C59 C60 H60 120.8
C61 C62 C63 116(7)
C61 C62 H62A 108.2
C63 C62 H62A 108.2
C61 C62 H62B 108.2
C63 C62 H62B 108.2
H62A C62 H62B 107.4
C62 C63 C64 116(7)
C62 C63 H63A 108.2
C64 C63 H63A 108.2
C62 C63 H63B 108.2
C64 C63 H63B 108.2
H63A C63 H63B 107.3
C65 C64 C63 114(4)
C65 C64 H64A 108.8
C63 C64 H64A 108.8
C65 C64 H64B 108.8
C63 C64 H64B 108.8
H64A C64 H64B 107.7
C64 C65 C66 117(4)
C64 C65 H65A 108.1
C66 C65 H65A 108.1
C64 C65 H65B 108.1
C66 C65 H65B 108.1
H65A C65 H65B 107.3
C62' C61' H61D 109.5
C62' C61' H61E 109.5
H61D C61' H61E 109.5
C62' C61' H61F 109.5
H61D C61' H61F 109.5
H61E C61' H61F 109.5
C63' C62' C61' 114(10)
C63' C62' H62C 108.7
C61' C62' H62C 108.7
C63' C62' H62D 108.7
C61' C62' H62D 108.7
H62C C62' H62D 107.6
C62' C63' C64' 116(8)
C62' C63' H63C 108.4
C64' C63' H63C 108.4
C62' C63' H63D 108.4
C64' C63' H63D 108.4
H63C C63' H63D 107.5
C65' C64' C63' 116(6)
C65' C64' H64C 108.3
C63' C64' H64C 108.3
C65' C64' H64D 108.3
C63' C64' H64D 108.3
H64C C64' H64D 107.4
C64' C65' C66' 115(7)
C64' C65' H65C 108.6
C66' C65' H65C 108.6
C64' C65' H65D 108.6
C66' C65' H65D 108.6
H65C C65' H65D 107.5
C65' C66' H66D 109.5
C65' C66' H66E 109.5
H66D C66' H66E 109.5
C65' C66' H66F 109.5
H66D C66' H66F 109.5
H66E C66' H66F 109.5

loop_
_geom_bond_atom_site_label_1
_geom_bond_atom_site_label_2
_geom_bond_distance
P1 O1 1.481(5)
P1 N3 1.634(6)
P1 N2 1.651(6)
P1 N1 1.676(6)
P2 O4 1.487(5)
P2 N5 1.653(7)
P2 N6 1.653(7)
P2 N4 1.672(6)
N1 C2 1.474(11)
N1 C7 1.475(12)
N2 C10 1.468(11)
N2 C1 1.468(11)
N3 C15 1.454(9)
N3 H3 0.8600
N4 C37 1.471(10)
N4 C32 1.482(9)
N5 C31 1.457(9)
N5 C40 1.479(11)
N6 C45 1.462(10)
N6 H6 0.8600
O2 C13 1.328(9)
O2 C24 1.449(9)
O3 C13 1.219(9)
O5 C43 1.335(11)
O5 C54 1.480(10)
O6 C43 1.210(11)
C1 C2 1.521(14)
C1 C6 1.536(14)
C1 H1 0.9800
C2 C3 1.528(12)
C2 H2 0.9800
C3 C4 1.529(17)
C3 H3A 0.9700
C3 H3B 0.9700
C4 C5 1.52(2)
C4 H4A 0.9700
C4 H4B 0.9700
C5 C6 1.536(17)
C5 H5A 0.9700
C5 H5B 0.9700
C6 H6A 0.9700
C6 H6B 0.9700
C7 C9 1.501(15)
C7 C8 1.543(13)
C7 H7 0.9800
C8 H8A 0.9600
C8 H8B 0.9600
C8 H8C 0.9600
C9 H9A 0.9600
C9 H9B 0.9600
C9 H9C 0.9600
C10 C12 1.540(13)
C10 C11 1.571(16)
C10 H10 0.9800
C11 H11A 0.9600
C11 H11B 0.9600
C11 H11C 0.9600
C12 H12A 0.9600
C12 H12B 0.9600
C12 H12C 0.9600
C13 C14 1.479(10)
C14 C23 1.340(10)
C14 C15 1.522(10)
C15 C16 1.533(10)
C15 H15 0.9800
C16 C21 1.396(10)
C16 C17 1.399(10)
C17 C18 1.385(11)
C17 H17 0.9300
C18 C19 1.386(13)
C18 H18 0.9300
C19 C20 1.422(13)
C19 C22 1.503(12)
C20 C21 1.393(11)
C20 H20 0.9300
C21 H21 0.9300
C22 H22A 0.9600
C22 H22B 0.9600
C22 H22C 0.9600
C23 H23A 0.9300
C23 H23B 0.9300
C24 C25 1.506(12)
C24 H24A 0.9700
C24 H24B 0.9700
C25 C26 1.360(12)
C25 C30 1.383(12)
C26 C27 1.357(13)
C26 H26 0.9300
C27 C28 1.345(15)
C27 H27 0.9300
C28 C29 1.376(16)
C28 H28 0.9300
C29 C30 1.380(14)
C29 H29 0.9300
C30 H30 0.9300
C31 C32 1.521(12)
C31 C36 1.526(11)
C31 H31 0.9800
C32 C33 1.525(10)
C32 H32 0.9800
C33 C34 1.540(12)
C33 H33A 0.9700
C33 H33B 0.9700
C34 C35 1.535(14)
C34 H34A 0.9700
C34 H34B 0.9700
C35 C36 1.528(12)
C35 H35A 0.9700
C35 H35B 0.9700
C36 H36A 0.9700
C36 H36B 0.9700
C37 C39 1.507(13)
C37 C38 1.533(12)
C37 H37 0.9800
C38 H38A 0.9600
C38 H38B 0.9600
C38 H38C 0.9600
C39 H39A 0.9600
C39 H39B 0.9600
C39 H39C 0.9600
C40 C42 1.520(13)
C40 C41 1.526(15)
C40 H40 0.9800
C41 H41A 0.9600
C41 H41B 0.9600
C41 H41C 0.9600
C42 H42A 0.9600
C42 H42B 0.9600
C42 H42C 0.9600
C43 C44 1.477(11)
C44 C53 1.342(13)
C44 C45 1.494(13)
C45 C46 1.553(11)
C45 H45 0.9800
C46 C47 1.364(12)
C46 C51 1.385(11)
C47 C48 1.397(13)
C47 H47 0.9300
C48 C49 1.376(12)
C48 H48 0.9300
C49 C50 1.401(12)
C49 C52 1.504(13)
C50 C51 1.377(12)
C50 H50 0.9300
C51 H51 0.9300
C52 H52A 0.9600
C52 H52B 0.9600
C52 H52C 0.9600
C53 H53A 0.9300
C53 H53B 0.9300
C54 C55 1.498(13)
C54 H54A 0.9700
C54 H54B 0.9700
C55 C60 1.382(14)
C55 C56 1.387(16)
C56 C57 1.380(16)
C56 H56 0.9300
C57 C58 1.37(2)
C57 H57 0.9300
C58 C59 1.37(2)
C58 H58 0.9300
C59 C60 1.39(2)
C59 H59 0.9300
C60 H60 0.9300
C61 C62 1.52(7)
C61 H61A 0.9600
C61 H61B 0.9600
C61 H61C 0.9600
C62 C63 1.52(7)
C62 H62A 0.9700
C62 H62B 0.9700
C63 C64 1.52(8)
C63 H63A 0.9700
C63 H63B 0.9700
C64 C65 1.52(4)
C64 H64A 0.9700
C64 H64B 0.9700
C65 C66 1.52(5)
C65 H65A 0.9700
C65 H65B 0.9700
C66 H66A 0.9600
C66 H66B 0.9600
C66 H66C 0.9600
C61' C62' 1.53(17)
C61' H61D 0.9600
C61' H61E 0.9600
C61' H61F 0.9600
C62' C63' 1.53(16)
C62' H62C 0.9700
C62' H62D 0.9700
C63' C64' 1.53(9)
C63' H63C 0.9700
C63' H63D 0.9700
C64' C65' 1.52(9)
C64' H64C 0.9700
C64' H64D 0.9700
C65' C66' 1.53(10)
C65' H65C 0.9700
C65' H65D 0.9700
C66' H66D 0.9600
C66' H66E 0.9600
C66' H66F 0.9600

loop_
_geom_torsion_atom_site_label_1
_geom_torsion_atom_site_label_2
_geom_torsion_atom_site_label_3
_geom_torsion_atom_site_label_4
_geom_torsion
O1 P1 N1 C2 99.6(6)
N3 P1 N1 C2 -137.6(5)
N2 P1 N1 C2 -21.7(6)
O1 P1 N1 C7 -38.6(7)
N3 P1 N1 C7 84.1(6)
N2 P1 N1 C7 -160.0(6)
O1 P1 N2 C10 72.8(7)
N3 P1 N2 C10 -51.3(7)
N1 P1 N2 C10 -163.4(6)
O1 P1 N2 C1 -129.9(5)
N3 P1 N2 C1 106.0(6)
N1 P1 N2 C1 -6.0(6)
O1 P1 N3 C15 165.4(5)
N2 P1 N3 C15 -66.7(6)
N1 P1 N3 C15 36.6(6)
O4 P2 N4 C37 -33.8(7)
N5 P2 N4 C37 -156.5(6)
N6 P2 N4 C37 88.9(6)
O4 P2 N4 C32 107.1(5)
N5 P2 N4 C32 -15.6(6)
N6 P2 N4 C32 -130.2(5)
O4 P2 N5 C31 -134.1(6)
N6 P2 N5 C31 102.2(6)
N4 P2 N5 C31 -11.0(6)
O4 P2 N5 C40 69.5(8)
N6 P2 N5 C40 -54.1(8)
N4 P2 N5 C40 -167.4(7)
O4 P2 N6 C45 170.0(6)
N5 P2 N6 C45 -61.3(7)
N4 P2 N6 C45 42.0(7)
C10 N2 C1 C2 -170.9(7)
P1 N2 C1 C2 30.6(8)
C10 N2 C1 C6 -48.2(11)
P1 N2 C1 C6 153.3(8)
C7 N1 C2 C1 177.3(7)
P1 N1 C2 C1 41.1(7)
C7 N1 C2 C3 -59.7(12)
P1 N1 C2 C3 164.1(8)
N2 C1 C2 N1 -44.0(8)
C6 C1 C2 N1 -169.2(7)
N2 C1 C2 C3 -170.1(8)
C6 C1 C2 C3 64.6(11)
N1 C2 C3 C4 -174.9(9)
C1 C2 C3 C4 -57.2(12)
C2 C3 C4 C5 50.8(14)
C3 C4 C5 C6 -50.3(17)
N2 C1 C6 C5 -175.8(10)
C2 C1 C6 C5 -56.9(12)
C4 C5 C6 C1 49.8(15)
C2 N1 C7 C9 82.7(10)
P1 N1 C7 C9 -144.0(8)
C2 N1 C7 C8 -45.8(12)
P1 N1 C7 C8 87.5(10)
C1 N2 C10 C12 -62.8(11)
P1 N2 C10 C12 92.5(10)
C1 N2 C10 C11 172.0(7)
P1 N2 C10 C11 -32.7(9)
C24 O2 C13 O3 -0.9(12)
C24 O2 C13 C14 177.2(7)
O3 C13 C14 C23 175.2(8)
O2 C13 C14 C23 -2.9(10)
O3 C13 C14 C15 -3.4(11)
O2 C13 C14 C15 178.5(6)
P1 N3 C15 C14 -98.2(6)
P1 N3 C15 C16 138.2(5)
C23 C14 C15 N3 -26.9(10)
C13 C14 C15 N3 151.6(6)
C23 C14 C15 C16 97.9(8)
C13 C14 C15 C16 -83.6(7)
N3 C15 C16 C21 53.2(9)
C14 C15 C16 C21 -72.1(8)
N3 C15 C16 C17 -127.8(7)
C14 C15 C16 C17 106.8(7)
C21 C16 C17 C18 -2.2(11)
C15 C16 C17 C18 178.8(7)
C16 C17 C18 C19 1.9(12)
C17 C18 C19 C20 -1.4(12)
C17 C18 C19 C22 179.4(8)
C18 C19 C20 C21 1.2(13)
C22 C19 C20 C21 -179.6(9)
C19 C20 C21 C16 -1.4(12)
C17 C16 C21 C20 1.9(11)
C15 C16 C21 C20 -179.1(7)
C13 O2 C24 C25 -128.9(7)
O2 C24 C25 C26 80.2(10)
O2 C24 C25 C30 -102.0(9)
C30 C25 C26 C27 -0.1(13)
C24 C25 C26 C27 177.8(8)
C25 C26 C27 C28 0.2(15)
C26 C27 C28 C29 -0.7(15)
C27 C28 C29 C30 1.1(14)
C28 C29 C30 C25 -1.0(13)
C26 C25 C30 C29 0.5(12)
C24 C25 C30 C29 -177.4(7)
C40 N5 C31 C32 -169.6(7)
P2 N5 C31 C32 32.8(8)
C40 N5 C31 C36 -48.0(11)
P2 N5 C31 C36 154.4(6)
C37 N4 C32 C31 174.9(7)
P2 N4 C32 C31 35.9(7)
C37 N4 C32 C33 -63.3(10)
P2 N4 C32 C33 157.7(6)
N5 C31 C32 N4 -41.8(8)
C36 C31 C32 N4 -168.1(6)
N5 C31 C32 C33 -168.7(7)
C36 C31 C32 C33 65.0(9)
N4 C32 C33 C34 -177.4(8)
C31 C32 C33 C34 -58.9(10)
C32 C33 C34 C35 53.0(10)
C33 C34 C35 C36 -52.4(11)
N5 C31 C36 C35 -179.3(7)
C32 C31 C36 C35 -61.0(9)
C34 C35 C36 C31 54.6(10)
C32 N4 C37 C39 81.3(10)
P2 N4 C37 C39 -142.4(7)
C32 N4 C37 C38 -47.3(10)
P2 N4 C37 C38 88.9(8)
C31 N5 C40 C42 171.4(8)
P2 N5 C40 C42 -33.9(11)
C31 N5 C40 C41 -60.9(10)
P2 N5 C40 C41 93.7(9)
C54 O5 C43 O6 -4.3(12)
C54 O5 C43 C44 177.3(7)
O6 C43 C44 C53 174.0(9)
O5 C43 C44 C53 -7.5(12)
O6 C43 C44 C45 -2.7(12)
O5 C43 C44 C45 175.7(7)
P2 N6 C45 C44 -95.5(7)
P2 N6 C45 C46 140.7(6)
C53 C44 C45 N6 -33.1(12)
C43 C44 C45 N6 143.6(7)
C53 C44 C45 C46 92.4(10)
C43 C44 C45 C46 -90.9(8)
N6 C45 C46 C47 -146.4(9)
C44 C45 C46 C47 86.5(10)
N6 C45 C46 C51 36.0(12)
C44 C45 C46 C51 -91.1(9)
C51 C46 C47 C48 2.2(15)
C45 C46 C47 C48 -175.5(9)
C46 C47 C48 C49 -3.4(16)
C47 C48 C49 C50 2.5(15)
C47 C48 C49 C52 -177.3(10)
C48 C49 C50 C51 -0.7(15)
C52 C49 C50 C51 179.1(9)
C49 C50 C51 C46 -0.4(15)
C47 C46 C51 C50 -0.4(14)
C45 C46 C51 C50 177.3(8)
C43 O5 C54 C55 -89.9(10)
O5 C54 C55 C60 -98.6(11)
O5 C54 C55 C56 82.3(11)
C60 C55 C56 C57 -0.8(17)
C54 C55 C56 C57 178.3(10)
C55 C56 C57 C58 4.4(19)
C56 C57 C58 C59 -4(2)
C57 C58 C59 C60 1(2)
C56 C55 C60 C59 -2.9(16)
C54 C55 C60 C59 178.0(10)
C58 C59 C60 C55 3(2)
C61 C62 C63 C64 171(4)
C62 C63 C64 C65 -172(4)
C63 C64 C65 C66 178(4)
C61' C62' C63' C64' -113(13)
C62' C63' C64' C65' -178(9)
C63' C64' C65' C66' 111(8)
